data_7020646
loop_
_publ_author_name
'Liu, Tingzhi'
'Luo, Daibing'
'Xu, Dingguo'
'Zeng, Hongmei'
'Lin, Zhien'

_publ_section_title
;
 An open-framework rutile-type magnesium isonicotinate and its structural
 analogue with an anatase topology.
;
_journal_issue 2
_journal_name_full 'Dalton transactions (Cambridge, England : 2003)'
_journal_page_first 368
_journal_page_last 371
_journal_paper_doi 10.1039/c2dt31394d
_journal_volume 42
_journal_year 2013
_chemical_formula_sum 'C12 H10 Mg N2 O5'
_chemical_formula_weight 286.53
_chemical_name_systematic
;
?
;
_space_group_IT_number 4
_symmetry_cell_setting monoclinic
_symmetry_space_group_name_Hall 'P 2yb'
_symmetry_space_group_name_H-M 'P 1 21 1'
_atom_sites_solution_hydrogens geom
_atom_sites_solution_primary direct
_atom_sites_solution_secondary difmap
_audit_creation_method SHELXL-97
_cell_angle_alpha 90.00
_cell_angle_beta 99.384(3)
_cell_angle_gamma 90.00
_cell_formula_units_Z 4
_cell_length_a 9.8836(4)
_cell_length_b 12.8681(4)
_cell_length_c 10.9817(4)
_cell_measurement_reflns_used 2080
_cell_measurement_temperature 293(2)
_cell_measurement_theta_max 29.1555
_cell_measurement_theta_min 3.0145
_cell_volume 1378.00(9)
_computing_structure_refinement 'SHELXL-97 (Sheldrick, 1997)'
_computing_structure_solution 'SHELXS-97 (Sheldrick, 1990)'
_diffrn_ambient_temperature 293(2)
_diffrn_detector_area_resol_mean 16.0874
_diffrn_measured_fraction_theta_full 0.998
_diffrn_measured_fraction_theta_max 0.998
_diffrn_measurement_device_type 'Xcalibur, Eos'
_diffrn_measurement_method '\w scans'
_diffrn_radiation_monochromator graphite
_diffrn_radiation_source 'fine-focus sealed tube'
_diffrn_radiation_type MoK\a
_diffrn_radiation_wavelength 0.71073
_diffrn_reflns_av_R_equivalents 0.0153
_diffrn_reflns_av_sigmaI/netI 0.0335
_diffrn_reflns_limit_h_max 11
_diffrn_reflns_limit_h_min -11
_diffrn_reflns_limit_k_max 15
_diffrn_reflns_limit_k_min -8
_diffrn_reflns_limit_l_max 12
_diffrn_reflns_limit_l_min -13
_diffrn_reflns_number 5287
_diffrn_reflns_theta_full 25.00
_diffrn_reflns_theta_max 25.00
_diffrn_reflns_theta_min 3.02
_diffrn_standards_decay_% none
_diffrn_standards_interval_count none
_diffrn_standards_interval_time none
_diffrn_standards_number 6311
_exptl_absorpt_coefficient_mu 0.148
_exptl_absorpt_correction_T_max 1.00000
_exptl_absorpt_correction_T_min 0.99206
_exptl_absorpt_correction_type multi-scan
_exptl_crystal_colour colorless
_exptl_crystal_density_diffrn 1.381
_exptl_crystal_density_method 'not measured'
_exptl_crystal_description block
_exptl_crystal_F_000 592
_exptl_crystal_size_max 0.36
_exptl_crystal_size_mid 0.28
_exptl_crystal_size_min 0.24
_refine_diff_density_max 1.412
_refine_diff_density_min -0.351
_refine_diff_density_rms 0.116
_refine_ls_abs_structure_details 'Flack H D (1983), Acta Cryst. A39, 876-881'
_refine_ls_abs_structure_Flack -0.3(12)
_refine_ls_extinction_method none
_refine_ls_goodness_of_fit_ref 1.166
_refine_ls_hydrogen_treatment constr
_refine_ls_matrix_type full
_refine_ls_number_parameters 351
_refine_ls_number_reflns 3506
_refine_ls_number_restraints 1
_refine_ls_restrained_S_all 1.166
_refine_ls_R_factor_all 0.0901
_refine_ls_R_factor_gt 0.0783
_refine_ls_shift/su_max 0.001
_refine_ls_shift/su_mean 0.000
_refine_ls_structure_factor_coef Fsqd
_refine_ls_weighting_details 'calc w=1/[\s^2^(Fo^2^)+(0.1537P)^2^+3.4349P] where P=(Fo^2^+2Fc^2^)/3'
_refine_ls_weighting_scheme calc
_refine_ls_wR_factor_gt 0.2689
_refine_ls_wR_factor_ref 0.2805
_reflns_number_gt 2887
_reflns_number_total 3506
_reflns_threshold_expression >2sigma(I)
_cod_data_source_file c2dt31394d.txt
_cod_data_source_block 1
_cod_original_sg_symbol_H-M P2(1)
_cod_database_code 7020646

loop_
_symmetry_equiv_pos_as_xyz
'x, y, z'
'-x, y+1/2, -z'

loop_
_atom_site_label
_atom_site_type_symbol
_atom_site_fract_x
_atom_site_fract_y
_atom_site_fract_z
_atom_site_U_iso_or_equiv
_atom_site_adp_type
_atom_site_occupancy
_atom_site_symmetry_multiplicity
_atom_site_calc_flag
_atom_site_refinement_flags
Mg1 Mg 0.3721(3) 0.2349(3) 0.2503(3) 0.0152(5) Uani 1 1 d .
Mg2 Mg 0.8750(3) 0.2357(3) 0.2474(3) 0.0161(5) Uani 1 1 d .
O1 O 0.2040(5) 0.2805(6) 0.1337(5) 0.0267(17) Uani 1 1 d .
O2 O -0.0176(6) 0.3168(6) 0.1353(6) 0.0271(16) Uani 1 1 d .
O3 O 0.2646(6) 0.1491(6) 0.3576(5) 0.0235(15) Uani 1 1 d .
O4 O 0.0503(6) 0.1936(6) 0.3713(5) 0.0254(16) Uani 1 1 d .
O5 O 0.5471(6) 0.1927(6) 0.3700(6) 0.0292(17) Uani 1 1 d .
O6 O 0.7638(6) 0.1542(6) 0.3590(6) 0.0280(16) Uani 1 1 d .
O7 O 0.5150(6) -0.1754(6) -0.1460(5) 0.0248(15) Uani 1 1 d .
O8 O 0.3026(5) -0.2275(6) -0.1288(5) 0.0255(16) Uani 1 1 d .
N1 N 0.1119(8) 0.5949(7) -0.1398(7) 0.0260(19) Uani 1 1 d .
N2 N 0.1364(7) -0.1191(7) 0.6445(6) 0.0192(17) Uani 1 1 d .
N3 N 0.6364(7) -0.1242(7) 0.6322(6) 0.0211(17) Uani 1 1 d .
N4 N 0.3835(8) 0.0976(7) 0.1305(7) 0.0249(18) Uani 1 1 d .
C1 C 0.0965(8) 0.3339(9) 0.1010(7) 0.020(2) Uani 1 1 d .
C2 C 0.1043(8) 0.4236(9) 0.0159(7) 0.021(2) Uani 1 1 d .
C3 C -0.0153(7) 0.4804(8) -0.0318(7) 0.0258(18) Uani 1 1 d .
H3A H -0.0995 0.4612 -0.0115 0.031 Uiso 1 1 calc R
C4 C -0.0069(8) 0.5638(8) -0.1079(7) 0.0281(19) Uani 1 1 d .
H4A H -0.0865 0.6001 -0.1386 0.034 Uiso 1 1 calc R
C5 C 0.2255(8) 0.4541(8) -0.0226(7) 0.0267(18) Uani 1 1 d .
H5A H 0.3066 0.4179 0.0029 0.032 Uiso 1 1 calc R
C6 C 0.2233(8) 0.5387(8) -0.0988(7) 0.0283(19) Uani 1 1 d .
H6A H 0.3052 0.5582 -0.1236 0.034 Uiso 1 1 calc R
C7 C 0.1529(8) 0.1410(8) 0.3971(7) 0.0149(18) Uani 1 1 d .
C8 C 0.1509(8) 0.0521(8) 0.4879(7) 0.0169(19) Uani 1 1 d .
C9 C 0.0286(7) 0.0274(8) 0.5286(7) 0.0273(19) Uani 1 1 d .
H9A H -0.0504 0.0663 0.5039 0.033 Uiso 1 1 calc R
C10 C 0.0278(8) -0.0574(8) 0.6075(8) 0.031(2) Uani 1 1 d .
H10A H -0.0534 -0.0722 0.6365 0.037 Uiso 1 1 calc R
C11 C 0.2635(7) -0.0075(8) 0.5276(7) 0.0236(17) Uani 1 1 d .
H11A H 0.3464 0.0074 0.5018 0.028 Uiso 1 1 calc R
C12 C 0.2542(8) -0.0903(8) 0.6065(7) 0.0262(18) Uani 1 1 d .
H12A H 0.3333 -0.1281 0.6348 0.031 Uiso 1 1 calc R
C13 C 0.6518(8) 0.1407(8) 0.3930(7) 0.0146(18) Uani 1 1 d .
C14 C 0.6495(8) 0.0477(8) 0.4779(8) 0.0168(19) Uani 1 1 d .
C15 C 0.6296(9) 0.0586(8) 0.5953(7) 0.030(2) Uani 1 1 d .
H15A H 0.6161 0.1243 0.6264 0.036 Uiso 1 1 calc R
C16 C 0.6292(9) -0.0286(8) 0.6706(8) 0.0301(19) Uani 1 1 d .
H16A H 0.6234 -0.0181 0.7534 0.036 Uiso 1 1 calc R
C17 C 0.6564(9) -0.0537(8) 0.4328(7) 0.031(2) Uani 1 1 d .
H17A H 0.6669 -0.0648 0.3512 0.037 Uiso 1 1 calc R
C18 C 0.6478(9) -0.1346(8) 0.5081(7) 0.031(2) Uani 1 1 d .
H18A H 0.6495 -0.2013 0.4756 0.038 Uiso 1 1 calc R
C19 C 0.4036(8) -0.1655(9) -0.1065(7) 0.021(2) Uani 1 1 d .
C20 C 0.3923(8) -0.0743(8) -0.0241(8) 0.021(2) Uani 1 1 d .
C21 C 0.3904(10) 0.0267(8) -0.0694(7) 0.035(2) Uani 1 1 d .
H21A H 0.3929 0.0389 -0.1524 0.041 Uiso 1 1 calc R
C22 C 0.3846(9) 0.1102(8) 0.0120(7) 0.032(2) Uani 1 1 d .
H22A H 0.3815 0.1774 -0.0195 0.039 Uiso 1 1 calc R
C23 C 0.3932(9) -0.0847(8) 0.0999(7) 0.033(2) Uani 1 1 d .
H23A H 0.3982 -0.1506 0.1351 0.040 Uiso 1 1 calc R
C24 C 0.3867(8) 0.0023(8) 0.1743(7) 0.0287(19) Uani 1 1 d .
H24A H 0.3845 -0.0073 0.2579 0.034 Uiso 1 1 calc R
OW1 O 0.2496(11) 0.2417(11) -0.2532(10) 0.110(4) Uiso 1 1 d .
OW2 O 0.0262(12) 0.2461(12) -0.2550(10) 0.112(4) Uiso 1 1 d .

loop_
_atom_site_aniso_label
_atom_site_aniso_U_11
_atom_site_aniso_U_22
_atom_site_aniso_U_33
_atom_site_aniso_U_23
_atom_site_aniso_U_13
_atom_site_aniso_U_12
Mg1 0.0150(10) 0.0132(11) 0.0181(10) 0.0016(8) 0.0051(7) 0.0001(9)
Mg2 0.0159(10) 0.0137(11) 0.0198(10) 0.0000(8) 0.0066(8) 0.0007(9)
O1 0.010(3) 0.038(5) 0.031(3) 0.002(3) 0.001(2) 0.011(3)
O2 0.021(3) 0.031(4) 0.032(3) 0.003(3) 0.013(2) 0.005(3)
O3 0.019(3) 0.023(4) 0.030(3) 0.010(3) 0.009(2) -0.001(3)
O4 0.033(3) 0.020(4) 0.023(3) 0.009(3) 0.006(2) 0.003(3)
O5 0.027(3) 0.027(4) 0.033(3) 0.017(3) 0.004(2) 0.001(3)
O6 0.017(3) 0.031(4) 0.038(3) 0.014(3) 0.012(2) -0.001(3)
O7 0.023(3) 0.026(4) 0.028(3) -0.009(3) 0.013(2) -0.006(3)
O8 0.013(3) 0.031(4) 0.032(3) -0.003(3) 0.001(2) -0.009(3)
N1 0.029(4) 0.015(5) 0.035(4) 0.010(4) 0.009(3) 0.000(4)
N2 0.015(3) 0.020(4) 0.024(3) 0.003(3) 0.006(2) -0.001(3)
N3 0.021(4) 0.021(5) 0.021(3) 0.000(3) 0.003(3) -0.004(4)
N4 0.027(4) 0.022(5) 0.027(4) -0.007(4) 0.009(3) 0.005(4)
C1 0.015(4) 0.029(6) 0.016(4) -0.004(4) -0.001(3) -0.004(4)
C2 0.015(4) 0.025(6) 0.023(4) 0.008(4) 0.001(3) -0.002(4)
C3 0.017(3) 0.025(5) 0.037(4) 0.007(4) 0.010(3) -0.001(4)
C4 0.025(4) 0.029(5) 0.031(4) 0.011(4) 0.008(3) 0.004(4)
C5 0.020(4) 0.031(5) 0.029(4) 0.005(4) 0.004(3) -0.002(4)
C6 0.017(4) 0.031(5) 0.038(4) 0.001(4) 0.008(3) -0.004(4)
C7 0.019(4) 0.008(4) 0.020(4) 0.005(4) 0.011(3) -0.002(4)
C8 0.019(4) 0.015(5) 0.017(4) 0.000(4) 0.006(3) -0.001(4)
C9 0.017(3) 0.024(5) 0.043(4) 0.011(4) 0.010(3) 0.010(4)
C10 0.022(4) 0.029(5) 0.044(5) 0.017(4) 0.012(3) 0.004(4)
C11 0.014(3) 0.028(5) 0.031(4) 0.008(4) 0.009(3) 0.003(4)
C12 0.014(3) 0.028(5) 0.037(4) 0.004(4) 0.006(3) 0.006(4)
C13 0.015(4) 0.011(5) 0.019(4) 0.006(4) 0.007(3) -0.001(4)
C14 0.012(3) 0.013(5) 0.028(4) 0.003(4) 0.013(3) 0.000(4)
C15 0.044(5) 0.023(5) 0.026(4) 0.006(4) 0.013(4) -0.001(4)
C16 0.045(5) 0.016(5) 0.032(4) 0.006(4) 0.016(4) 0.003(4)
C17 0.050(5) 0.029(5) 0.017(4) 0.003(3) 0.016(4) 0.005(4)
C18 0.048(5) 0.015(4) 0.035(4) -0.002(4) 0.018(4) 0.000(4)
C19 0.017(4) 0.030(6) 0.012(4) 0.008(4) -0.006(3) 0.005(4)
C20 0.014(4) 0.018(6) 0.030(4) -0.004(4) 0.000(3) 0.000(4)
C21 0.055(5) 0.024(5) 0.025(4) -0.006(4) 0.007(4) 0.004(4)
C22 0.046(5) 0.024(5) 0.027(4) -0.005(4) 0.004(4) 0.004(4)
C23 0.055(6) 0.018(4) 0.025(4) 0.001(3) 0.004(4) 0.005(4)
C24 0.039(4) 0.029(5) 0.018(3) -0.004(4) 0.004(3) 0.007(4)

loop_
_atom_type_symbol
_atom_type_description
_atom_type_scat_dispersion_real
_atom_type_scat_dispersion_imag
_atom_type_scat_source
C C 0.0033 0.0016 'International Tables Vol C Tables 4.2.6.8 and 6.1.1.4'
H H 0.0000 0.0000 'International Tables Vol C Tables 4.2.6.8 and 6.1.1.4'
N N 0.0061 0.0033 'International Tables Vol C Tables 4.2.6.8 and 6.1.1.4'
O O 0.0106 0.0060 'International Tables Vol C Tables 4.2.6.8 and 6.1.1.4'
Mg Mg 0.0486 0.0363 'International Tables Vol C Tables 4.2.6.8 and 6.1.1.4'

loop_
_geom_angle_atom_site_label_1
_geom_angle_atom_site_label_2
_geom_angle_atom_site_label_3
_geom_angle
_geom_angle_site_symmetry_1
_geom_angle_site_symmetry_3
O1 Mg1 O3 94.1(3) . .
O1 Mg1 O5 178.2(5) . .
O3 Mg1 O5 87.2(3) . .
O1 Mg1 O7 87.1(3) . 2_655
O3 Mg1 O7 178.2(4) . 2_655
O5 Mg1 O7 91.6(3) . 2_655
O1 Mg1 N4 88.3(3) . .
O3 Mg1 N4 89.6(3) . .
O5 Mg1 N4 92.8(3) . .
O7 Mg1 N4 91.8(3) 2_655 .
O1 Mg1 N3 91.5(3) . 2_656
O3 Mg1 N3 91.9(3) . 2_656
O5 Mg1 N3 87.3(3) . 2_656
O7 Mg1 N3 86.7(3) 2_655 2_656
N4 Mg1 N3 178.5(4) . 2_656
O2 Mg2 O6 179.2(3) 1_655 .
O2 Mg2 O8 88.5(3) 1_655 2_655
O6 Mg2 O8 90.7(3) . 2_655
O2 Mg2 O4 93.9(3) 1_655 1_655
O6 Mg2 O4 86.9(3) . 1_655
O8 Mg2 O4 177.5(4) 2_655 1_655
O2 Mg2 N1 90.9(3) 1_655 2_645
O6 Mg2 N1 89.1(3) . 2_645
O8 Mg2 N1 88.2(3) 2_655 2_645
O4 Mg2 N1 91.2(3) 1_655 2_645
O2 Mg2 N2 88.2(3) 1_655 2_656
O6 Mg2 N2 91.8(3) . 2_656
O8 Mg2 N2 91.8(3) 2_655 2_656
O4 Mg2 N2 88.8(3) 1_655 2_656
N1 Mg2 N2 179.1(4) 2_645 2_656
C1 O1 Mg1 154.9(6) . .
C1 O2 Mg2 147.8(7) . 1_455
C7 O3 Mg1 144.8(7) . .
C7 O4 Mg2 150.2(7) . 1_455
C13 O5 Mg1 150.1(7) . .
C13 O6 Mg2 147.3(7) . .
C19 O7 Mg1 146.0(7) . 2_645
C19 O8 Mg2 145.8(6) . 2_645
C6 N1 C4 117.4(8) . .
C6 N1 Mg2 121.1(6) . 2_655
C4 N1 Mg2 121.5(6) . 2_655
C10 N2 C12 115.5(8) . .
C10 N2 Mg2 123.4(5) . 2_646
C12 N2 Mg2 121.1(6) . 2_646
C16 N3 C18 115.1(8) . .
C16 N3 Mg1 124.7(6) . 2_646
C18 N3 Mg1 120.3(7) . 2_646
C22 N4 C24 118.3(9) . .
C22 N4 Mg1 119.9(7) . .
C24 N4 Mg1 121.8(6) . .
O2 C1 O1 124.7(10) . .
O2 C1 C2 117.4(9) . .
O1 C1 C2 118.0(7) . .
C5 C2 C3 116.8(9) . .
C5 C2 C1 122.9(8) . .
C3 C2 C1 120.3(7) . .
C4 C3 C2 120.0(7) . .
C4 C3 H3A 120.0 . .
C2 C3 H3A 120.0 . .
N1 C4 C3 122.4(8) . .
N1 C4 H4A 118.8 . .
C3 C4 H4A 118.8 . .
C6 C5 C2 118.8(8) . .
C6 C5 H5A 120.6 . .
C2 C5 H5A 120.6 . .
N1 C6 C5 124.6(7) . .
N1 C6 H6A 117.7 . .
C5 C6 H6A 117.7 . .
O4 C7 O3 128.4(9) . .
O4 C7 C8 118.3(7) . .
O3 C7 C8 113.3(8) . .
C11 C8 C9 118.3(9) . .
C11 C8 C7 122.4(7) . .
C9 C8 C7 119.2(8) . .
C8 C9 C10 118.2(8) . .
C8 C9 H9A 120.9 . .
C10 C9 H9A 120.9 . .
N2 C10 C9 124.4(7) . .
N2 C10 H10A 117.8 . .
C9 C10 H10A 117.8 . .
C8 C11 C12 119.9(7) . .
C8 C11 H11A 120.1 . .
C12 C11 H11A 120.1 . .
N2 C12 C11 123.6(8) . .
N2 C12 H12A 118.2 . .
C11 C12 H12A 118.2 . .
O5 C13 O6 129.0(9) . .
O5 C13 C14 117.4(7) . .
O6 C13 C14 113.6(8) . .
C15 C14 C17 117.4(9) . .
C15 C14 C13 121.7(9) . .
C17 C14 C13 120.7(7) . .
C14 C15 C16 120.0(9) . .
C14 C15 H15A 120.0 . .
C16 C15 H15A 120.0 . .
N3 C16 C15 124.1(8) . .
N3 C16 H16A 117.9 . .
C15 C16 H16A 117.9 . .
C18 C17 C14 119.6(7) . .
C18 C17 H17A 120.2 . .
C14 C17 H17A 120.2 . .
C17 C18 N3 123.5(8) . .
C17 C18 H18A 118.2 . .
N3 C18 H18A 118.2 . .
O7 C19 O8 125.2(10) . .
O7 C19 C20 116.4(9) . .
O8 C19 C20 118.4(7) . .
C23 C20 C21 116.5(9) . .
C23 C20 C19 122.4(9) . .
C21 C20 C19 121.0(8) . .
C20 C21 C22 119.1(8) . .
C20 C21 H21A 120.4 . .
C22 C21 H21A 120.4 . .
N4 C22 C21 123.0(9) . .
N4 C22 H22A 118.5 . .
C21 C22 H22A 118.5 . .
C20 C23 C24 120.8(9) . .
C20 C23 H23A 119.6 . .
C24 C23 H23A 119.6 . .
N4 C24 C23 122.4(7) . .
N4 C24 H24A 118.8 . .
C23 C24 H24A 118.8 . .

loop_
_geom_bond_atom_site_label_1
_geom_bond_atom_site_label_2
_geom_bond_distance
_geom_bond_site_symmetry_2
Mg1 O1 2.013(6) .
Mg1 O3 2.036(7) .
Mg1 O5 2.067(7) .
Mg1 O7 2.075(7) 2_655
Mg1 N4 2.217(10) .
Mg1 N3 2.234(10) 2_656
Mg2 O2 2.039(7) 1_655
Mg2 O6 2.061(7) .
Mg2 O8 2.062(6) 2_655
Mg2 O4 2.093(7) 1_655
Mg2 N1 2.178(10) 2_645
Mg2 N2 2.227(10) 2_656
O1 C1 1.267(11) .
O2 C1 1.265(10) .
O2 Mg2 2.039(7) 1_455
O3 C7 1.255(9) .
O4 C7 1.213(11) .
O4 Mg2 2.093(7) 1_455
O5 C13 1.224(11) .
O6 C13 1.237(9) .
O7 C19 1.254(10) .
O7 Mg1 2.075(7) 2_645
O8 C19 1.271(12) .
O8 Mg2 2.062(6) 2_645
N1 C6 1.332(11) .
N1 C4 1.340(11) .
N1 Mg2 2.178(10) 2_655
N2 C10 1.344(12) .
N2 C12 1.351(10) .
N2 Mg2 2.227(10) 2_646
N3 C16 1.306(14) .
N3 C18 1.393(11) .
N3 Mg1 2.234(10) 2_646
N4 C22 1.314(11) .
N4 C24 1.315(14) .
C1 C2 1.495(14) .
C2 C5 1.391(11) .
C2 C3 1.416(12) .
C3 C4 1.371(11) .
C3 H3A 0.9300 .
C4 H4A 0.9300 .
C5 C6 1.370(12) .
C5 H5A 0.9300 .
C6 H6A 0.9300 .
C7 C8 1.519(12) .
C8 C11 1.363(12) .
C8 C9 1.393(11) .
C9 C10 1.394(11) .
C9 H9A 0.9300 .
C10 H10A 0.9300 .
C11 C12 1.386(11) .
C11 H11A 0.9300 .
C12 H12A 0.9300 .
C13 C14 1.520(13) .
C14 C15 1.342(11) .
C14 C17 1.401(14) .
C15 C16 1.395(11) .
C15 H15A 0.9300 .
C16 H16A 0.9300 .
C17 C18 1.341(12) .
C17 H17A 0.9300 .
C18 H18A 0.9300 .
C19 C20 1.497(14) .
C20 C23 1.367(11) .
C20 C21 1.390(15) .
C21 C22 1.403(12) .
C21 H21A 0.9300 .
C22 H22A 0.9300 .
C23 C24 1.393(11) .
C23 H23A 0.9300 .
C24 H24A 0.9300 .
